data_1520453
loop_
_publ_author_name
'Matuschek, David'
'Eusterwiemann, Steffen'
'Stegemann, Linda'
'Doerenkamp, Carsten'
'Wibbeling, Birgit'
'Daniliuc, Constantin G.'
'Doltsinis, Nikos L.'
'Strassert, Cristian A.'
'Eckert, Hellmut'
'Studer, Armido'

_publ_section_title
;
 Profluorescent verdazyl radicals -- synthesis and characterization
;
_journal_issue 8
_journal_name_full 'Chem. Sci.'
_journal_page_first 4712
_journal_paper_doi 10.1039/C5SC00724K
_journal_volume 6
_journal_year 2015
_chemical_formula_sum 'C28 H19 N4 O'
_chemical_formula_weight 427.47
_chemical_name_systematic
; 
 ? 
;
_space_group_IT_number 4
_symmetry_cell_setting monoclinic
_symmetry_space_group_name_Hall 'P 2yb'
_symmetry_space_group_name_H-M 'P 1 21 1'
_atom_sites_solution_hydrogens geom
_atom_sites_solution_primary direct
_atom_sites_solution_secondary difmap
_audit_creation_method SHELXL-97
_audit_update_record
;
2015-02-24 deposited with the CCDC.
2015-05-26 downloaded from the CCDC.
;
_cell_angle_alpha 90.00
_cell_angle_beta 104.773(6)
_cell_angle_gamma 90.00
_cell_formula_units_Z 2
_cell_length_a 11.7763(13)
_cell_length_b 5.8280(3)
_cell_length_c 16.1543(9)
_cell_measurement_reflns_used 2545
_cell_measurement_temperature 223(2)
_cell_measurement_theta_max 66.60
_cell_measurement_theta_min 0.88
_cell_volume 1072.06(15)
_computing_cell_refinement 'Collect (Nonius B.V., 1998)'
_computing_data_collection 'Collect (Nonius B.V., 1998)'
_computing_data_reduction 'Denzo-SMN (Otwinowski & Minor, 1997)'
_computing_molecular_graphics 'XP (BrukerAXS, 2000)'
_computing_publication_material 'SHELXL-97 (Sheldrick, 1997)'
_computing_structure_refinement 'SHELXL-97 (Sheldrick, 1997)'
_computing_structure_solution 'SHELXS-97 (Sheldrick, 1990)'
_diffrn_ambient_temperature 223(2)
_diffrn_measured_fraction_theta_full 0.973
_diffrn_measured_fraction_theta_max 0.973
_diffrn_measurement_device_type 'Nonius KappaCCD APEXII'
_diffrn_measurement_method '\w and \f scans'
_diffrn_radiation_monochromator graphite
_diffrn_radiation_source 'fine-focus sealed tube'
_diffrn_radiation_type CuK\a
_diffrn_radiation_wavelength 1.54178
_diffrn_reflns_av_R_equivalents 0.080
_diffrn_reflns_av_sigmaI/netI 0.0466
_diffrn_reflns_limit_h_max 13
_diffrn_reflns_limit_h_min -13
_diffrn_reflns_limit_k_max 6
_diffrn_reflns_limit_k_min -6
_diffrn_reflns_limit_l_max 18
_diffrn_reflns_limit_l_min -18
_diffrn_reflns_number 10206
_diffrn_reflns_theta_full 63.37
_diffrn_reflns_theta_max 63.37
_diffrn_reflns_theta_min 3.88
_exptl_absorpt_coefficient_mu 0.658
_exptl_absorpt_correction_T_max 0.9870
_exptl_absorpt_correction_T_min 0.7137
_exptl_absorpt_correction_type multi-scan
_exptl_absorpt_process_details 'Denzo (Otwinowski, Borek, Majewski & Minor, 2003)'
_exptl_crystal_colour red
_exptl_crystal_density_diffrn 1.324
_exptl_crystal_density_method 'not measured'
_exptl_crystal_description needle
_exptl_crystal_F_000 446
_exptl_crystal_size_max 0.55
_exptl_crystal_size_mid 0.04
_exptl_crystal_size_min 0.02
_refine_diff_density_max 0.174
_refine_diff_density_min -0.145
_refine_diff_density_rms 0.039
_refine_ls_abs_structure_details 'Flack H D (1983), Acta Cryst. A39, 876-881'
_refine_ls_abs_structure_Flack -0.4(6)
_refine_ls_extinction_coef 0.0041(10)
_refine_ls_extinction_expression Fc^*^=kFc[1+0.001xFc^2^\l^3^/sin(2\q)]^-1/4^
_refine_ls_extinction_method SHELXL
_refine_ls_goodness_of_fit_ref 1.036
_refine_ls_hydrogen_treatment constr
_refine_ls_matrix_type full
_refine_ls_number_parameters 299
_refine_ls_number_reflns 3257
_refine_ls_number_restraints 1
_refine_ls_restrained_S_all 1.036
_refine_ls_R_factor_all 0.0741
_refine_ls_R_factor_gt 0.0576
_refine_ls_shift/su_max 0.000
_refine_ls_shift/su_mean 0.000
_refine_ls_structure_factor_coef Fsqd
_refine_ls_weighting_details 'calc w=1/[\s^2^(Fo^2^)+(0.0987P)^2^+0.2609P] where P=(Fo^2^+2Fc^2^)/3'
_refine_ls_weighting_scheme calc
_refine_ls_wR_factor_gt 0.1505
_refine_ls_wR_factor_ref 0.1681
_reflns_number_gt 2635
_reflns_number_total 3257
_reflns_threshold_expression >2sigma(I)
_cod_data_source_file c5sc00724k2.cif
_cod_data_source_block stu7039
_cod_depositor_comments 'Adding full bibliography for 1520452--1520455.cif.'
_cod_original_cell_volume 1072.06(14)
_cod_original_sg_symbol_H-M P21
_cod_database_code 1520453

loop_
_symmetry_equiv_pos_as_xyz
'x, y, z'
'-x, y+1/2, -z'

loop_
_atom_site_label
_atom_site_type_symbol
_atom_site_fract_x
_atom_site_fract_y
_atom_site_fract_z
_atom_site_U_iso_or_equiv
_atom_site_adp_type
_atom_site_occupancy
_atom_site_symmetry_multiplicity
_atom_site_calc_flag
_atom_site_refinement_flags
O1 O 1.0602(2) 0.4805(5) 0.24459(17) 0.0595(7) Uani 1 1 d .
N1 N 0.8050(3) 0.6766(6) 0.30270(19) 0.0545(8) Uani 1 1 d .
C1 C 0.9584(3) 0.4981(6) 0.2465(2) 0.0485(8) Uani 1 1 d .
N2 N 0.9206(2) 0.6466(5) 0.30253(18) 0.0495(7) Uani 1 1 d .
C2 C 0.7283(3) 0.5524(7) 0.2454(2) 0.0541(9) Uani 1 1 d .
N3 N 0.8682(2) 0.3754(5) 0.19428(19) 0.0516(7) Uani 1 1 d .
N4 N 0.7513(3) 0.4030(6) 0.1898(2) 0.0596(8) Uani 1 1 d .
C21 C 0.9998(3) 0.7988(6) 0.3590(2) 0.0475(8) Uani 1 1 d .
C22 C 1.1146(3) 0.7351(7) 0.3979(2) 0.0551(9) Uani 1 1 d .
H22 H 1.1436 0.5914 0.3865 0.066 Uiso 1 1 calc R
C23 C 1.1856(4) 0.8872(8) 0.4539(3) 0.0640(10) Uani 1 1 d .
H23 H 1.2639 0.8468 0.4798 0.077 Uiso 1 1 calc R
C24 C 1.1438(4) 1.0967(7) 0.4725(3) 0.0660(11) Uani 1 1 d .
H24 H 1.1928 1.1969 0.5114 0.079 Uiso 1 1 calc R
C25 C 1.0299(4) 1.1582(7) 0.4337(2) 0.0612(10) Uani 1 1 d .
H25 H 1.0012 1.3015 0.4458 0.073 Uiso 1 1 calc R
C26 C 0.9570(3) 1.0102(6) 0.3767(2) 0.0535(9) Uani 1 1 d .
H26 H 0.8792 1.0528 0.3503 0.064 Uiso 1 1 calc R
C31 C 0.8907(3) 0.2110(6) 0.1334(2) 0.0514(9) Uani 1 1 d .
C32 C 0.8160(4) 0.2115(7) 0.0524(3) 0.0580(10) Uani 1 1 d .
H32 H 0.7574 0.3244 0.0367 0.070 Uiso 1 1 calc R
C33 C 0.8279(4) 0.0436(8) -0.0057(3) 0.0636(10) Uani 1 1 d .
H33 H 0.7777 0.0427 -0.0612 0.076 Uiso 1 1 calc R
C34 C 0.9140(4) -0.1224(8) 0.0183(3) 0.0658(11) Uani 1 1 d .
H34 H 0.9215 -0.2372 -0.0208 0.079 Uiso 1 1 calc R
C35 C 0.9887(4) -0.1202(7) 0.0991(3) 0.0650(11) Uani 1 1 d .
H35 H 1.0472 -0.2332 0.1147 0.078 Uiso 1 1 calc R
C36 C 0.9784(4) 0.0478(7) 0.1579(2) 0.0573(10) Uani 1 1 d .
H36 H 1.0297 0.0505 0.2130 0.069 Uiso 1 1 calc R
C41 C 0.6019(3) 0.5843(7) 0.2429(3) 0.0605(10) Uani 1 1 d .
C42 C 0.5383(3) 0.7603(7) 0.1930(3) 0.0646(11) Uani 1 1 d .
C43 C 0.5865(4) 0.9028(8) 0.1392(3) 0.0724(12) Uani 1 1 d .
H43 H 0.6648 0.8803 0.1371 0.087 Uiso 1 1 calc R
C44 C 0.5221(4) 1.0708(9) 0.0906(4) 0.0857(14) Uani 1 1 d .
H44 H 0.5561 1.1622 0.0554 0.103 Uiso 1 1 calc R
C45 C 0.4056(5) 1.1090(10) 0.0924(4) 0.0999(18) Uani 1 1 d .
H45 H 0.3620 1.2257 0.0585 0.120 Uiso 1 1 calc R
C46 C 0.3550(4) 0.9801(10) 0.1424(4) 0.0921(17) Uani 1 1 d .
H46 H 0.2771 1.0108 0.1439 0.111 Uiso 1 1 calc R
C47 C 0.4178(4) 0.7970(8) 0.1934(3) 0.0728(12) Uani 1 1 d .
C48 C 0.3678(4) 0.6568(11) 0.2435(4) 0.0836(15) Uani 1 1 d .
H48 H 0.2893 0.6827 0.2442 0.100 Uiso 1 1 calc R
C49 C 0.4289(4) 0.4788(10) 0.2928(3) 0.0768(14) Uani 1 1 d .
C50 C 0.3776(5) 0.3291(12) 0.3434(4) 0.0929(17) Uani 1 1 d .
H50 H 0.2991 0.3518 0.3448 0.111 Uiso 1 1 calc R
C51 C 0.4390(5) 0.1571(14) 0.3889(4) 0.1042(19) Uani 1 1 d .
H51 H 0.4032 0.0629 0.4221 0.125 Uiso 1 1 calc R
C52 C 0.5564(5) 0.1151(11) 0.3877(3) 0.0911(16) Uani 1 1 d .
H52 H 0.5978 -0.0081 0.4191 0.109 Uiso 1 1 calc R
C53 C 0.6097(4) 0.2527(8) 0.3412(3) 0.0742(12) Uani 1 1 d .
H53 H 0.6883 0.2240 0.3412 0.089 Uiso 1 1 calc R
C54 C 0.5492(4) 0.4404(8) 0.2922(3) 0.0636(11) Uani 1 1 d .

loop_
_atom_site_aniso_label
_atom_site_aniso_U_11
_atom_site_aniso_U_22
_atom_site_aniso_U_33
_atom_site_aniso_U_23
_atom_site_aniso_U_13
_atom_site_aniso_U_12
O1 0.0496(15) 0.0577(15) 0.0743(16) -0.0070(13) 0.0214(12) 0.0010(13)
N1 0.0427(16) 0.0546(19) 0.0669(19) -0.0062(16) 0.0154(14) 0.0002(15)
C1 0.051(2) 0.0422(19) 0.056(2) 0.0027(16) 0.0191(16) -0.0018(16)
N2 0.0454(16) 0.0434(15) 0.0605(18) -0.0023(14) 0.0149(14) -0.0010(13)
C2 0.048(2) 0.051(2) 0.064(2) -0.0056(19) 0.0156(17) -0.0002(18)
N3 0.0471(17) 0.0430(16) 0.0658(19) -0.0070(15) 0.0164(14) 0.0000(14)
N4 0.0492(17) 0.0563(19) 0.075(2) -0.0097(17) 0.0190(15) 0.0000(15)
C21 0.051(2) 0.0379(18) 0.055(2) 0.0015(15) 0.0153(16) -0.0047(15)
C22 0.0456(19) 0.052(2) 0.067(2) -0.0007(19) 0.0143(17) 0.0008(17)
C23 0.054(2) 0.063(2) 0.075(3) 0.000(2) 0.0170(19) -0.010(2)
C24 0.072(3) 0.057(3) 0.071(3) -0.009(2) 0.022(2) -0.020(2)
C25 0.076(3) 0.044(2) 0.067(2) -0.0020(19) 0.025(2) -0.006(2)
C26 0.060(2) 0.040(2) 0.063(2) 0.0027(18) 0.0200(18) 0.0028(17)
C31 0.063(2) 0.0342(18) 0.062(2) -0.0028(17) 0.0238(18) 0.0004(17)
C32 0.061(2) 0.046(2) 0.068(2) -0.0048(19) 0.0189(19) -0.0020(18)
C33 0.065(2) 0.059(2) 0.070(2) -0.010(2) 0.022(2) -0.010(2)
C34 0.081(3) 0.049(2) 0.075(3) -0.008(2) 0.034(2) -0.004(2)
C35 0.083(3) 0.044(2) 0.076(3) 0.004(2) 0.034(2) 0.011(2)
C36 0.068(2) 0.046(2) 0.063(2) 0.0063(19) 0.0246(18) 0.0094(19)
C41 0.048(2) 0.061(3) 0.074(2) -0.017(2) 0.0193(19) -0.003(2)
C42 0.049(2) 0.056(2) 0.086(3) -0.019(2) 0.0136(19) -0.0007(19)
C43 0.060(2) 0.058(2) 0.094(3) -0.007(3) 0.010(2) 0.000(2)
C44 0.069(3) 0.063(3) 0.113(4) -0.006(3) 0.000(3) -0.002(2)
C45 0.076(3) 0.072(4) 0.135(5) -0.017(4) -0.005(3) 0.008(3)
C46 0.056(3) 0.081(4) 0.128(4) -0.023(4) 0.003(3) 0.014(3)
C47 0.047(2) 0.068(3) 0.098(3) -0.021(3) 0.010(2) 0.003(2)
C48 0.047(2) 0.097(4) 0.106(4) -0.031(3) 0.020(2) 0.002(3)
C49 0.055(2) 0.091(4) 0.088(3) -0.024(3) 0.026(2) -0.011(3)
C50 0.067(3) 0.104(4) 0.120(4) -0.021(4) 0.047(3) -0.013(3)
C51 0.087(4) 0.120(5) 0.120(4) 0.000(4) 0.052(3) -0.025(4)
C52 0.081(3) 0.097(4) 0.101(4) 0.002(3) 0.034(3) -0.012(3)
C53 0.057(2) 0.079(3) 0.091(3) -0.004(3) 0.025(2) -0.007(2)
C54 0.050(2) 0.068(3) 0.076(3) -0.018(2) 0.0205(19) -0.0082(19)

loop_
_atom_type_symbol
_atom_type_description
_atom_type_scat_dispersion_real
_atom_type_scat_dispersion_imag
_atom_type_scat_source
C C 0.0181 0.0091 'International Tables Vol C Tables 4.2.6.8 and 6.1.1.4'
H H 0.0000 0.0000 'International Tables Vol C Tables 4.2.6.8 and 6.1.1.4'
N N 0.0311 0.0180 'International Tables Vol C Tables 4.2.6.8 and 6.1.1.4'
O O 0.0492 0.0322 'International Tables Vol C Tables 4.2.6.8 and 6.1.1.4'

loop_
_geom_angle_atom_site_label_1
_geom_angle_atom_site_label_2
_geom_angle_atom_site_label_3
_geom_angle
C2 N1 N2 115.3(3)
O1 C1 N3 123.7(3)
O1 C1 N2 123.2(3)
N3 C1 N2 113.1(3)
N1 N2 C1 123.9(3)
N1 N2 C21 113.9(3)
C1 N2 C21 122.0(3)
N4 C2 N1 127.5(3)
N4 C2 C41 116.0(3)
N1 C2 C41 116.5(3)
N4 N3 C1 125.5(3)
N4 N3 C31 113.5(3)
C1 N3 C31 120.9(3)
C2 N4 N3 114.7(3)
C22 C21 C26 120.5(4)
C22 C21 N2 121.5(3)
C26 C21 N2 117.9(3)
C23 C22 C21 118.7(4)
C23 C22 H22 120.7
C21 C22 H22 120.7
C24 C23 C22 121.4(4)
C24 C23 H23 119.3
C22 C23 H23 119.3
C25 C24 C23 119.5(4)
C25 C24 H24 120.3
C23 C24 H24 120.3
C24 C25 C26 120.5(4)
C24 C25 H25 119.8
C26 C25 H25 119.8
C25 C26 C21 119.5(4)
C25 C26 H26 120.3
C21 C26 H26 120.3
C32 C31 C36 121.4(3)
C32 C31 N3 117.5(3)
C36 C31 N3 120.9(3)
C31 C32 C33 119.4(4)
C31 C32 H32 120.3
C33 C32 H32 120.3
C34 C33 C32 119.8(4)
C34 C33 H33 120.1
C32 C33 H33 120.1
C35 C34 C33 120.3(4)
C35 C34 H34 119.8
C33 C34 H34 119.8
C34 C35 C36 120.6(4)
C34 C35 H35 119.7
C36 C35 H35 119.7
C31 C36 C35 118.5(4)
C31 C36 H36 120.8
C35 C36 H36 120.8
C42 C41 C54 121.0(4)
C42 C41 C2 119.5(4)
C54 C41 C2 119.5(4)
C41 C42 C43 122.8(4)
C41 C42 C47 119.4(4)
C43 C42 C47 117.7(4)
C44 C43 C42 121.5(4)
C44 C43 H43 119.3
C42 C43 H43 119.3
C43 C44 C45 120.6(6)
C43 C44 H44 119.7
C45 C44 H44 119.7
C46 C45 C44 120.7(6)
C46 C45 H45 119.6
C44 C45 H45 119.6
C45 C46 C47 121.1(5)
C45 C46 H46 119.4
C47 C46 H46 119.4
C48 C47 C46 122.8(5)
C48 C47 C42 118.9(5)
C46 C47 C42 118.3(5)
C47 C48 C49 122.8(4)
C47 C48 H48 118.6
C49 C48 H48 118.6
C48 C49 C50 123.4(5)
C48 C49 C54 118.6(5)
C50 C49 C54 118.0(5)
C51 C50 C49 121.4(5)
C51 C50 H50 119.3
C49 C50 H50 119.3
C50 C51 C52 121.1(5)
C50 C51 H51 119.4
C52 C51 H51 119.4
C53 C52 C51 119.9(6)
C53 C52 H52 120.1
C51 C52 H52 120.1
C52 C53 C54 121.5(4)
C52 C53 H53 119.2
C54 C53 H53 119.2
C41 C54 C53 122.7(4)
C41 C54 C49 119.3(4)
C53 C54 C49 118.0(4)

loop_
_geom_bond_atom_site_label_1
_geom_bond_atom_site_label_2
_geom_bond_distance
O1 C1 1.211(4)
N1 C2 1.331(5)
N1 N2 1.374(4)
C1 N3 1.377(5)
C1 N2 1.405(4)
N2 C21 1.434(5)
C2 N4 1.327(5)
C2 C41 1.490(5)
N3 N4 1.369(4)
N3 C31 1.445(5)
C21 C22 1.388(5)
C21 C26 1.388(5)
C22 C23 1.385(6)
C22 H22 0.9400
C23 C24 1.378(6)
C23 H23 0.9400
C24 C25 1.376(6)
C24 H24 0.9400
C25 C26 1.387(5)
C25 H25 0.9400
C26 H26 0.9400
C31 C32 1.378(5)
C31 C36 1.386(5)
C32 C33 1.388(6)
C32 H32 0.9400
C33 C34 1.383(6)
C33 H33 0.9400
C34 C35 1.376(6)
C34 H34 0.9400
C35 C36 1.391(6)
C35 H35 0.9400
C36 H36 0.9400
C41 C42 1.398(6)
C41 C54 1.405(6)
C42 C43 1.422(7)
C42 C47 1.436(6)
C43 C44 1.359(7)
C43 H43 0.9400
C44 C45 1.398(8)
C44 H44 0.9400
C45 C46 1.348(8)
C45 H45 0.9400
C46 C47 1.433(7)
C46 H46 0.9400
C47 C48 1.382(8)
C48 C49 1.391(8)
C48 H48 0.9400
C49 C50 1.430(8)
C49 C54 1.437(6)
C50 C51 1.341(9)
C50 H50 0.9400
C51 C52 1.409(7)
C51 H51 0.9400
C52 C53 1.357(7)
C52 H52 0.9400
C53 C54 1.429(6)
C53 H53 0.9400

loop_
_geom_torsion_atom_site_label_1
_geom_torsion_atom_site_label_2
_geom_torsion_atom_site_label_3
_geom_torsion_atom_site_label_4
_geom_torsion
C2 N1 N2 C1 0.4(5)
C2 N1 N2 C21 174.2(3)
O1 C1 N2 N1 176.8(3)
N3 C1 N2 N1 -3.2(5)
O1 C1 N2 C21 3.4(5)
N3 C1 N2 C21 -176.6(3)
N2 N1 C2 N4 1.0(6)
N2 N1 C2 C41 -178.9(3)
O1 C1 N3 N4 -174.7(4)
N2 C1 N3 N4 5.4(5)
O1 C1 N3 C31 1.0(5)
N2 C1 N3 C31 -178.9(3)
N1 C2 N4 N3 0.8(6)
C41 C2 N4 N3 -179.3(3)
C1 N3 N4 C2 -4.3(5)
C31 N3 N4 C2 179.7(3)
N1 N2 C21 C22 149.7(3)
C1 N2 C21 C22 -36.3(5)
N1 N2 C21 C26 -27.7(4)
C1 N2 C21 C26 146.2(3)
C26 C21 C22 C23 -0.6(5)
N2 C21 C22 C23 -178.0(3)
C21 C22 C23 C24 1.1(6)
C22 C23 C24 C25 -1.1(6)
C23 C24 C25 C26 0.5(6)
C24 C25 C26 C21 0.0(5)
C22 C21 C26 C25 0.0(5)
N2 C21 C26 C25 177.5(3)
N4 N3 C31 C32 39.9(4)
C1 N3 C31 C32 -136.3(4)
N4 N3 C31 C36 -135.1(4)
C1 N3 C31 C36 48.7(5)
C36 C31 C32 C33 0.6(6)
N3 C31 C32 C33 -174.3(3)
C31 C32 C33 C34 0.3(6)
C32 C33 C34 C35 -0.8(6)
C33 C34 C35 C36 0.4(6)
C32 C31 C36 C35 -1.0(6)
N3 C31 C36 C35 173.7(3)
C34 C35 C36 C31 0.6(6)
N4 C2 C41 C42 -93.5(5)
N1 C2 C41 C42 86.4(5)
N4 C2 C41 C54 87.9(5)
N1 C2 C41 C54 -92.2(5)
C54 C41 C42 C43 -177.0(4)
C2 C41 C42 C43 4.5(6)
C54 C41 C42 C47 1.1(6)
C2 C41 C42 C47 -177.4(4)
C41 C42 C43 C44 179.1(4)
C47 C42 C43 C44 1.1(7)
C42 C43 C44 C45 0.2(8)
C43 C44 C45 C46 0.0(8)
C44 C45 C46 C47 -1.6(8)
C45 C46 C47 C48 -178.0(5)
C45 C46 C47 C42 2.8(7)
C41 C42 C47 C48 0.1(6)
C43 C42 C47 C48 178.3(4)
C41 C42 C47 C46 179.4(4)
C43 C42 C47 C46 -2.5(6)
C46 C47 C48 C49 179.9(5)
C42 C47 C48 C49 -0.9(7)
C47 C48 C49 C50 -178.6(5)
C47 C48 C49 C54 0.5(7)
C48 C49 C50 C51 178.8(6)
C54 C49 C50 C51 -0.2(8)
C49 C50 C51 C52 -0.9(10)
C50 C51 C52 C53 1.2(9)
C51 C52 C53 C54 -0.5(8)
C42 C41 C54 C53 177.4(4)
C2 C41 C54 C53 -4.1(6)
C42 C41 C54 C49 -1.5(6)
C2 C41 C54 C49 177.0(4)
C52 C53 C54 C41 -179.4(4)
C52 C53 C54 C49 -0.6(7)
C48 C49 C54 C41 0.7(6)
C50 C49 C54 C41 179.8(4)
C48 C49 C54 C53 -178.2(4)
C50 C49 C54 C53 0.9(6)
